data_9004846
loop_
_publ_author_name
'Ferraris, G.'
'Gula, A.'
'Zubkova, N. V.'
'Pushcharovsky, D. Y.'
'Gobetchiya, E. R.'
'Pekov, I. V.'
'Eldjarn, K.'

_publ_section_title
;
 The crystal structure of ilimaussite-(Ce),
 (Ba,Na)10K3Na4.5Ce5(Nb,Ti)[Si12O36][Si9O18(O,OH)24]O6,
 and the "ilimaussite" problem
;
_journal_name_full 'The Canadian Mineralogist'
_journal_page_first 787
_journal_page_last 795
_journal_paper_doi 10.2113/gscanmin.42.3.787
_journal_volume 42
_journal_year 2004
_chemical_formula_sum 'Ba7.9 Ce3.7 Fe1.6 H28 K3.42 Na5.82 Nb3.72 O88 Si21 Sr0.1 Th0.3 Ti1.98'
_chemical_name_mineral Ilimaussite-(Ce)
_space_group_IT_number 155
_symmetry_space_group_name_Hall 'R 3 2"'
_symmetry_space_group_name_H-M 'R 3 2 :H'
_cell_angle_alpha 90
_cell_angle_beta 90
_cell_angle_gamma 120
_cell_formula_units_Z 3
_cell_length_a 10.770
_cell_length_b 10.770
_cell_length_c 61.05
_cell_volume 6132.643
_database_code_amcsd 0005939
_exptl_crystal_density_diffrn 3.659
_cod_original_cell_volume 6132.644
_cod_original_sg_symbol_H-M 'R 3 2'
_cod_original_formula_sum 'Ce3.7 Fe1.6 Ba7.9 Na5.82 K3.42 Th.3 Nb3.72 Ti1.98 Sr.1 Si21 O88 H28'
_cod_database_code 9004846

loop_
_space_group_symop_operation_xyz
x,y,z
2/3+x,1/3+y,1/3+z
1/3+x,2/3+y,2/3+z
-x,-x+y,-z
2/3-x,1/3-x+y,1/3-z
1/3-x,2/3-x+y,2/3-z
y,x,-z
2/3+y,1/3+x,1/3-z
1/3+y,2/3+x,2/3-z
x-y,-y,-z
2/3+x-y,1/3-y,1/3-z
1/3+x-y,2/3-y,2/3-z
-y,x-y,z
2/3-y,1/3+x-y,1/3+z
1/3-y,2/3+x-y,2/3+z
-x+y,-x,z
2/3-x+y,1/3-x,1/3+z
1/3-x+y,2/3-x,2/3+z

loop_
_atom_site_label
_atom_site_fract_x
_atom_site_fract_y
_atom_site_fract_z
_atom_site_occupancy
_atom_site_U_iso_or_equiv
_atom_site_type_symbol
_atom_site_attached_hydrogens
Ce1 0.66667 0.33333 -0.00005 0.85000 0.02700 Ce 0
Fe1 0.66667 0.33333 -0.00005 0.15000 0.02700 Fe 0
Ce2 0.33333 0.00050 0.16667 0.66667 0.04800 Ce 0
Fe2 0.33333 0.00050 0.16667 0.33333 0.04800 Fe 0
Ba1_1 0.00050 0.32630 0.10010 0.66667 0.04400 Ba 0
Na1_1 0.00050 0.32630 0.10010 0.22000 0.04400 Na 0
K1_1 0.00050 0.32630 0.10010 0.12000 0.04400 K 0
Ba2_1 0.33333 0.66667 0.06570 0.85000 0.04300 Ba 0
Th2 0.33333 0.66667 0.06570 0.15000 0.04300 Th 0
Ba3 0.66667 0.33333 0.06561 0.95000 0.03700 Ba 0
K3 0.66667 0.33333 0.06561 0.05000 0.03700 K 0
Nb 0.34390 0.34270 0.08440 0.62000 0.03800 Nb 0
Ti 0.34390 0.34270 0.08440 0.33000 0.03800 Ti 0
Fe 0.34390 0.34270 0.08440 0.05000 0.03800 Fe 0
Na1_2 0.48900 0.48500 0.02770 0.50000 0.01500 Na 0
Na2 0.50500 0.50500 0.00000 0.50000 0.05000 Na 0
K1_2 0.00000 0.00000 0.07280 0.90000 0.02900 K 0
Ba1_2 0.00000 0.00000 0.07280 0.10000 0.02900 Ba 0
K2 0.00000 0.00000 0.00000 0.80000 0.04200 K 0
Sr2 0.00000 0.00000 0.00000 0.10000 0.04200 Sr 0
Ba2_2 0.00000 0.00000 0.00000 0.10000 0.04200 Ba 0
Si1 0.32540 0.16800 0.03860 1.00000 0.02600 Si 0
Si2 0.15620 0.82970 0.03870 1.00000 0.02100 Si 0
Si3 0.16800 0.16700 0.13020 0.50000 0.01600 Si 0
Si4 0.33300 0.50200 0.12920 0.50000 0.01700 Si 0
Si5 0.50500 0.33100 0.12920 0.50000 0.01800 Si 0
O1 0.33200 0.17500 0.06700 1.00000 0.03000 O 0
O2 0.48600 0.48900 0.06780 1.00000 0.04100 O 0
O3 0.15700 0.82200 0.06730 1.00000 0.03300 O 0
O4 0.17500 0.18300 0.10320 1.00000 0.03700 O 0
O5 0.32800 0.47300 0.10220 1.00000 0.04500 O 0
O6 0.48600 0.33300 0.10230 1.00000 0.04000 O 0
O7 0.21600 0.00000 0.03000 1.00000 0.03900 O 0
O8 0.47800 0.22000 0.02670 1.00000 0.03400 O 0
O9 0.26400 0.78300 0.02700 1.00000 0.03000 O 0
O10 0.27000 0.27300 0.02810 1.00000 0.02900 O 0
O-H11 0.66667 0.33333 0.12900 1.00000 0.10000 O 1
O-H12 0.34390 0.19620 0.13900 1.00000 0.10000 O 1
O-H13 0.47680 0.46900 0.13600 1.00000 0.10000 O 1
O-H14 0.20770 0.34220 0.13800 1.00000 0.10000 O 1
O-H15 0.00000 0.00000 0.12900 1.00000 0.15000 O 1
O-H16 0.16667 0.33333 0.12900 1.00000 0.15000 O 1

loop_
_cod_changelog_entry_id
_cod_changelog_entry_author
_cod_changelog_entry_date
_cod_changelog_entry_text
1
;cod-tools version 3.8.0
Id: cif_guess_AMCSD_atom_types 9581 2023-05-17 12:35:41Z saulius
;
2023-05-21T08:52:37+03:00
;Derived atom types and hydrogen counts
from atom names that follow the AMCSD naming convention
(Wat == water, O-H == hydroxyl).
;
2
;cod-tools version 3.10.1
Id: cif_fix_AMCSD_atom_labels 10224 2024-08-07 11:09:31Z saulius
;
2024-08-07T19:39:15+03:00
;Changed the following '_atom_site_label' values:
the first duplicated label 'Na1'  converted to 'Na1_1'
duplicated label 'Na1' at index 14 converted to 'Na1_2'
the first duplicated label 'K1'  converted to 'K1_1'
duplicated label 'K1' at index 16 converted to 'K1_2'
the first duplicated label 'Ba1'  converted to 'Ba1_1'
duplicated label 'Ba1' at index 17 converted to 'Ba1_2'
the first duplicated label 'Ba2'  converted to 'Ba2_1'
duplicated label 'Ba2' at index 20 converted to 'Ba2_2'
;

loop_
_cod_related_entry_id
_cod_related_entry_database
_cod_related_entry_code
1 AMCSD 0005939
